data_8102899
loop_
_publ_author_name
'Makongo, J. P. A.'
'Kudla, C.'
'Prots, Yu.'
'Niewa, R.'
'Burkhardt, U.'
'Kreiner, G.'

_publ_section_title
;
Crystal structure of trimagnesium monopalladium, Mg~3~Pd
;
_journal_issue 3
_journal_name_full 'Zeitschrift f\"ur Kristallographie - New Crystal Structures'
_journal_page_first 289
_journal_page_last 292
_journal_volume 220
_journal_year 2005
_chemical_formula_sum 'Mg3 Pd'
_chemical_formula_weight 179.33
_chemical_name_common 'Trimagnesium palladium'
_chemical_name_systematic 'Trimagnesium palladium'
_space_group_IT_number 185
_symmetry_cell_setting hexagonal
_symmetry_space_group_name_Hall 'P 6c -2'
_symmetry_space_group_name_H-M 'P 63 c m'
_atom_sites_solution_primary direct
_atom_sites_solution_secondary difmap
_cell_angle_alpha 90.00
_cell_angle_beta 90.00
_cell_angle_gamma 120.00
_cell_formula_units_Z 6
_cell_length_a 7.987(1)
_cell_length_b 7.987(1)
_cell_length_c 8.422(1)
_cell_measurement_reflns_used 24
_cell_measurement_temperature 293(2)
_cell_measurement_theta_max 79.96
_cell_measurement_theta_min 21.08
_cell_volume 465.28(10)
_computing_cell_refinement 'CrystalClear (Rigaku Corp., 2000)'
_computing_data_collection 'CrystalClear (Rigaku Corp., 2000)'
_computing_data_reduction 'CrystalClear (Rigaku Corp., 2000)'
_computing_molecular_graphics 'DIAMOND, Vers. 2.0 [7]'
_computing_structure_refinement 'SHELXL-97 [6]'
_computing_structure_solution 'SHELXS-97 [6]'
_diffrn_ambient_temperature 293(2)
_diffrn_detector_area_resol_mean 5.0000
_diffrn_measured_fraction_theta_full 0.963
_diffrn_measured_fraction_theta_max 0.963
_diffrn_measurement_details
;
scan:
    Number of images: 1
               Slice: 0.0000 - 3.0000
         Image width: 3.0000
            Exp time: 720.0000
       Rotation axis: omega
               Omega: 0.0000
                 Chi: 0.0000
                 Phi: 0.0000
                 XTD: 127.4000
              2theta: 0.0000
scan:
    Number of images: 1
               Slice: 60.0000 - 63.0000
         Image width: 3.0000
            Exp time: 720.0000
       Rotation axis: omega
               Omega: 0.0000
                 Chi: 0.0000
                 Phi: 0.0000
                 XTD: 127.4000
              2theta: 0.0000
scan:
    Number of images: 1
               Slice: 120.0000 - 123.0000
         Image width: 3.0000
            Exp time: 720.0000
       Rotation axis: omega
               Omega: 0.0000
                 Chi: 0.0000
                 Phi: 0.0000
                 XTD: 127.4000
              2theta: 0.0000
scan:
    Number of images: 1
               Slice: 50.0000 - 150.0000
         Image width: 100.0000
            Exp time: 3600.0000
       Rotation axis: omega
               Omega: 0.0000
                 Chi: 50.2790
                 Phi: -166.4270
                 XTD: 127.4000
              2theta: 0.0000
scan:
    Number of images: 1
               Slice: 50.0000 - 150.0000
         Image width: 100.0000
            Exp time: 3600.0000
       Rotation axis: omega
               Omega: 0.0000
                 Chi: 17.0730
                 Phi: 74.7100
                 XTD: 127.4000
              2theta: 0.0000
scan:
    Number of images: 24
               Slice: 40.0000 - 160.0000
         Image width: 5.0000
            Exp time: 2400.0000
       Rotation axis: omega
               Omega: 0.0000
                 Chi: 0.0000
                 Phi: 0.0000
                 XTD: 127.4000
              2theta: 0.0000
scan:
    Number of images: 24
               Slice: 40.0000 - 160.0000
         Image width: 5.0000
            Exp time: 2400.0000
       Rotation axis: omega
               Omega: 0.0000
                 Chi: 45.0000
                 Phi: 90.0000
                 XTD: 127.4000
              2theta: 0.0000

;
_diffrn_measurement_device
;
RAXIS conversion
;
_diffrn_measurement_device_details
;
Eulerian 3-circle
;
_diffrn_measurement_method dtprofit.ref
_diffrn_orient_matrix_type d*Trek
_diffrn_orient_matrix_UB_11 -0.1329
_diffrn_orient_matrix_UB_12 0.0559
_diffrn_orient_matrix_UB_13 -0.0084
_diffrn_orient_matrix_UB_21 -0.0267
_diffrn_orient_matrix_UB_22 0.1313
_diffrn_orient_matrix_UB_23 0.0539
_diffrn_orient_matrix_UB_31 0.0270
_diffrn_orient_matrix_UB_32 0.0485
_diffrn_orient_matrix_UB_33 -0.1048
_diffrn_radiation_detector RX
_diffrn_radiation_monochromator 'Graphite Monochromator'
_diffrn_radiation_source 'Sealed Tube'
_diffrn_radiation_type 'Mo K\a'
_diffrn_radiation_wavelength 0.71073
_diffrn_reflns_av_R_equivalents 0.0324
_diffrn_reflns_av_sigmaI/netI 0.0186
_diffrn_reflns_limit_h_max 10
_diffrn_reflns_limit_h_min -11
_diffrn_reflns_limit_k_max 12
_diffrn_reflns_limit_k_min -12
_diffrn_reflns_limit_l_max 13
_diffrn_reflns_limit_l_min -12
_diffrn_reflns_number 6212
_diffrn_reflns_reduction_process 'Lp corrections applied'
_diffrn_reflns_theta_full 35.38
_diffrn_reflns_theta_max 35.38
_diffrn_reflns_theta_min 2.94
_diffrn_source_current 40.0000
_diffrn_source_power 2.0800
_diffrn_source_voltage 52.0000
_exptl_absorpt_coefficient_mu 6.261
_exptl_absorpt_correction_T_max 0.855
_exptl_absorpt_correction_T_min 0.685
_exptl_absorpt_correction_type multi-scan
_exptl_absorpt_process_details 'CrystalClear (Rigaku, 2000)'
_exptl_crystal_colour silver
_exptl_crystal_density_diffrn 3.840
_exptl_crystal_density_method 'not measured'
_exptl_crystal_description irregular
_exptl_crystal_F_000 492
_exptl_crystal_size_max 0.090
_exptl_crystal_size_mid 0.060
_exptl_crystal_size_min 0.025
_refine_diff_density_max 0.597
_refine_diff_density_min -0.564
_refine_diff_density_rms 0.126
_refine_ls_abs_structure_details 'Flack H D (1983), Acta Cryst. A39, 876-881'
_refine_ls_abs_structure_Flack 0.42(7)
_refine_ls_extinction_coef 0.0034(4)
_refine_ls_extinction_expression Fc^*^=kFc[1+0.001xFc^2^\l^3^/sin(2\q)]^-1/4^
_refine_ls_extinction_method SHELXL
_refine_ls_goodness_of_fit_ref 1.426
_refine_ls_matrix_type full
_refine_ls_number_parameters 26
_refine_ls_number_reflns 715
_refine_ls_number_restraints 0
_refine_ls_restrained_S_all 1.426
_refine_ls_R_factor_all 0.0232
_refine_ls_R_factor_gt 0.0225
_refine_ls_shift/su_max 0.000
_refine_ls_shift/su_mean 0.000
_refine_ls_structure_factor_coef Fsqd
_refine_ls_weighting_details 'calc w=1/[\s^2^(Fo^2^)+(0.0103P)^2^+0.1999P] where P=(Fo^2^+2Fc^2^)/3'
_refine_ls_weighting_scheme calc
_refine_ls_wR_factor_gt 0.0445
_refine_ls_wR_factor_ref 0.0447
_reflns_number_gt 707
_reflns_number_total 715
_reflns_threshold_expression >2sigma(I)
_cod_data_source_file 409824.cff
_cod_data_source_block jm_1108b
_cod_depositor_comments
;
The following automatic conversions were performed:
'_exptl_absorpt_correction_type' value 'Multi-scan' changed to
'multi-scan' according to
'/home/saulius/struct/CIF-dictionaries/cif_core.dic' dictionary named
'cif_core.dic' version 2.4.1 from 2010-06-29.

Automatic conversion script
Id: cif_fix_enum 1555 2011-01-17 13:19:09Z saulius 
;
_cod_database_code 8102899

loop_
_symmetry_equiv_pos_as_xyz
'x, y, z'
'-x, -y, z+1/2'
'-y, x-y, z'
'-x+y, -x, z'
'x-y, x, z+1/2'
'y, -x+y, z+1/2'
'-x+y, y, z+1/2'
'x, x-y, z+1/2'
'-y, -x, z+1/2'
'y, x, z'
'-x, -x+y, z'
'x-y, -y, z'

loop_
_atom_site_label
_atom_site_type_symbol
_atom_site_fract_x
_atom_site_fract_y
_atom_site_fract_z
_atom_site_U_iso_or_equiv
_atom_site_adp_type
_atom_site_occupancy
_atom_site_symmetry_multiplicity
_atom_site_Wyckoff_symbol
_atom_site_calc_flag
_atom_site_refinement_flags
_atom_site_disorder_assembly
_atom_site_disorder_group
Pd1 Pd 0.32839(4) 0.0000 0.0676(7) 0.01290(9) Uani 1 6 c d S . .
Mg2 Mg 0.37647(19) 0.0000 0.3954(4) 0.0231(3) Uani 1 6 c d S . .
Mg3 Mg 0.7180(2) 0.0000 0.2393(4) 0.0188(3) Uani 1 6 c d S . .
Mg4 Mg 0.3333 0.6667 0.1126(5) 0.0263(6) Uani 1 4 b d S . .
Mg5 Mg 0.0000 0.0000 0.0000 0.0179(4) Uani 1 2 a d S . .

loop_
_atom_site_aniso_label
_atom_site_aniso_U_11
_atom_site_aniso_U_22
_atom_site_aniso_U_33
_atom_site_aniso_U_23
_atom_site_aniso_U_13
_atom_site_aniso_U_12
Pd1 0.01283(10) 0.01380(13) 0.01238(11) 0.000 0.00126(15) 0.00690(6)
Mg2 0.0214(4) 0.0422(10) 0.0126(6) 0.000 -0.0031(6) 0.0211(5)
Mg3 0.0243(6) 0.0179(7) 0.0120(6) 0.000 0.0001(5) 0.0090(3)
Mg4 0.0130(4) 0.0130(4) 0.0529(19) 0.000 0.000 0.0065(2)
Mg5 0.0131(6) 0.0131(6) 0.0275(12) 0.000 0.000 0.0066(3)

loop_
_atom_type_symbol
_atom_type_description
_atom_type_scat_dispersion_real
_atom_type_scat_dispersion_imag
_atom_type_scat_source
Mg Mg 0.0486 0.0363 'International Tables Vol C Tables 4.2.6.8 and 6.1.1.4'
Pd Pd -0.9988 1.0072 'International Tables Vol C Tables 4.2.6.8 and 6.1.1.4'

loop_
_geom_angle_atom_site_label_1
_geom_angle_atom_site_label_2
_geom_angle_atom_site_label_3
_geom_angle
_geom_angle_site_symmetry_1
_geom_angle_site_symmetry_3
_geom_angle_publ_flag
Mg5 Pd1 Mg4 121.611(12) . 1_545 no
Mg5 Pd1 Mg4 121.611(12) . 10 no
Mg4 Pd1 Mg4 116.67(4) 1_545 10 no
Mg5 Pd1 Mg2 136.16(19) . 2_654 no
Mg4 Pd1 Mg2 69.05(3) 1_545 2_654 no
Mg4 Pd1 Mg2 69.05(3) 10 2_654 no
Mg5 Pd1 Mg2 110.16(13) . . no
Mg4 Pd1 Mg2 77.97(7) 1_545 . no
Mg4 Pd1 Mg2 77.97(7) 10 . no
Mg2 Pd1 Mg2 113.68(7) 2_654 . no
Mg5 Pd1 Mg3 70.13(12) . 2_654 no
Mg4 Pd1 Mg3 101.88(8) 1_545 2_654 no
Mg4 Pd1 Mg3 101.88(8) 10 2_654 no
Mg2 Pd1 Mg3 66.03(10) 2_654 2_654 no
Mg2 Pd1 Mg3 179.71(6) . 2_654 no
Mg5 Pd1 Mg3 66.10(5) . 4_665 no
Mg4 Pd1 Mg3 140.94(14) 1_545 4_665 no
Mg4 Pd1 Mg3 67.19(5) 10 4_665 no
Mg2 Pd1 Mg3 135.44(3) 2_654 4_665 no
Mg2 Pd1 Mg3 64.54(9) . 4_665 no
Mg3 Pd1 Mg3 115.65(8) 2_654 4_665 no
Mg5 Pd1 Mg3 66.10(5) . 3_545 no
Mg4 Pd1 Mg3 67.19(5) 1_545 3_545 no
Mg4 Pd1 Mg3 140.94(14) 10 3_545 no
Mg2 Pd1 Mg3 135.44(3) 2_654 3_545 no
Mg2 Pd1 Mg3 64.54(9) . 3_545 no
Mg3 Pd1 Mg3 115.65(8) 2_654 3_545 no
Mg3 Pd1 Mg3 86.30(10) 4_665 3_545 no
Mg5 Pd1 Mg2 63.89(6) . 6_554 no
Mg4 Pd1 Mg2 62.97(4) 1_545 6_554 no
Mg4 Pd1 Mg2 159.68(12) 10 6_554 no
Mg2 Pd1 Mg2 93.49(9) 2_654 6_554 no
Mg2 Pd1 Mg2 119.97(7) . 6_554 no
Mg3 Pd1 Mg2 60.13(7) 2_654 6_554 no
Mg3 Pd1 Mg2 127.29(4) 4_665 6_554 no
Mg3 Pd1 Mg2 59.14(3) 3_545 6_554 no
Mg5 Pd1 Mg2 63.89(6) . 5_554 no
Mg4 Pd1 Mg2 159.68(12) 1_545 5_554 no
Mg4 Pd1 Mg2 62.97(4) 10 5_554 no
Mg2 Pd1 Mg2 93.49(9) 2_654 5_554 no
Mg2 Pd1 Mg2 119.97(7) . 5_554 no
Mg3 Pd1 Mg2 60.13(7) 2_654 5_554 no
Mg3 Pd1 Mg2 59.14(3) 4_665 5_554 no
Mg3 Pd1 Mg2 127.29(4) 3_545 5_554 no
Mg2 Pd1 Mg2 109.75(11) 6_554 5_554 no
Mg5 Pd1 Mg3 167.31(18) . . no
Mg4 Pd1 Mg3 58.81(3) 1_545 . no
Mg4 Pd1 Mg3 58.81(3) 10 . no
Mg2 Pd1 Mg3 56.53(4) 2_654 . no
Mg2 Pd1 Mg3 57.15(7) . . no
Mg3 Pd1 Mg3 122.56(8) 2_654 . no
Mg3 Pd1 Mg3 105.19(11) 4_665 . no
Mg3 Pd1 Mg3 105.19(11) 3_545 . no
Mg2 Pd1 Mg3 120.72(2) 6_554 . no
Mg2 Pd1 Mg3 120.72(2) 5_554 . no
Pd1 Mg2 Pd1 129.51(10) 2_655 . no
Pd1 Mg2 Mg3 73.00(8) 2_655 2_655 no
Pd1 Mg2 Mg3 157.49(6) . 2_655 no
Pd1 Mg2 Mg3 139.51(3) 2_655 3_545 no
Pd1 Mg2 Mg3 58.78(3) . 3_545 no
Mg3 Mg2 Mg3 105.37(5) 2_655 3_545 no
Pd1 Mg2 Mg3 139.51(3) 2_655 4_665 no
Pd1 Mg2 Mg3 58.78(3) . 4_665 no
Mg3 Mg2 Mg3 105.37(5) 2_655 4_665 no
Mg3 Mg2 Mg3 80.74(7) 3_545 4_665 no
Pd1 Mg2 Mg3 57.33(9) 2_655 . no
Pd1 Mg2 Mg3 72.18(4) . . no
Mg3 Mg2 Mg3 130.33(5) 2_655 . no
Mg3 Mg2 Mg3 111.90(5) 3_545 . no
Mg3 Mg2 Mg3 111.90(5) 4_665 . no
Pd1 Mg2 Mg4 54.59(4) 2_655 2_665 no
Pd1 Mg2 Mg4 128.86(5) . 2_665 no
Mg3 Mg2 Mg4 60.65(5) 2_655 2_665 no
Mg3 Mg2 Mg4 159.53(6) 3_545 2_665 no
Mg3 Mg2 Mg4 88.54(4) 4_665 2_665 no
Mg3 Mg2 Mg4 88.25(5) . 2_665 no
Pd1 Mg2 Mg4 54.59(4) 2_655 7_545 no
Pd1 Mg2 Mg4 128.86(5) . 7_545 no
Mg3 Mg2 Mg4 60.65(5) 2_655 7_545 no
Mg3 Mg2 Mg4 88.54(4) 3_545 7_545 no
Mg3 Mg2 Mg4 159.53(6) 4_665 7_545 no
Mg3 Mg2 Mg4 88.25(5) . 7_545 no
Mg4 Mg2 Mg4 95.94(8) 2_665 7_545 no
Pd1 Mg2 Mg5 132.08(10) 2_655 2 no
Pd1 Mg2 Mg5 98.41(7) . 2 no
Mg3 Mg2 Mg5 59.08(6) 2_655 2 no
Mg3 Mg2 Mg5 61.54(5) 3_545 2 no
Mg3 Mg2 Mg5 61.54(5) 4_665 2 no
Mg3 Mg2 Mg5 170.59(8) . 2 no
Mg4 Mg2 Mg5 98.01(6) 2_665 2 no
Mg4 Mg2 Mg5 98.01(6) 7_545 2 no
Pd1 Mg2 Pd1 102.41(11) 2_655 5 no
Pd1 Mg2 Pd1 112.19(7) . 5 no
Mg3 Mg2 Pd1 54.91(7) 2_655 5 no
Mg3 Mg2 Pd1 109.17(5) 3_545 5 no
Mg3 Mg2 Pd1 53.43(8) 4_665 5 no
Mg3 Mg2 Pd1 132.64(3) . 5 no
Mg4 Mg2 Pd1 51.02(4) 2_665 5 no
Mg4 Mg2 Pd1 115.52(10) 7_545 5 no
Mg5 Mg2 Pd1 50.28(3) 2 5 no
Pd1 Mg2 Pd1 102.41(11) 2_655 6 no
Pd1 Mg2 Pd1 112.19(7) . 6 no
Mg3 Mg2 Pd1 54.91(7) 2_655 6 no
Mg3 Mg2 Pd1 53.43(8) 3_545 6 no
Mg3 Mg2 Pd1 109.17(5) 4_665 6 no
Mg3 Mg2 Pd1 132.64(3) . 6 no
Mg4 Mg2 Pd1 115.52(10) 2_665 6 no
Mg4 Mg2 Pd1 51.02(4) 7_545 6 no
Mg5 Mg2 Pd1 50.28(3) 2 6 no
Pd1 Mg2 Pd1 91.03(8) 5 6 no
Pd1 Mg2 Mg4 96.77(6) 2_655 1_545 no
Pd1 Mg2 Mg4 50.00(4) . 1_545 no
Mg3 Mg2 Mg4 137.59(4) 2_655 1_545 no
Mg3 Mg2 Mg4 56.34(3) 3_545 1_545 no
Mg3 Mg2 Mg4 108.02(5) 4_665 1_545 no
Mg3 Mg2 Mg4 56.22(3) . 1_545 no
Mg4 Mg2 Mg4 144.12(5) 2_665 1_545 no
Mg4 Mg2 Mg4 79.63(2) 7_545 1_545 no
Mg5 Mg2 Mg4 117.86(5) 2 1_545 no
Pd1 Mg2 Mg4 160.24(9) 5 1_545 no
Pd1 Mg2 Mg4 89.42(5) 6 1_545 no
Pd1 Mg2 Mg4 96.77(6) 2_655 10 no
Pd1 Mg2 Mg4 50.00(4) . 10 no
Mg3 Mg2 Mg4 137.59(4) 2_655 10 no
Mg3 Mg2 Mg4 108.02(5) 3_545 10 no
Mg3 Mg2 Mg4 56.34(3) 4_665 10 no
Mg3 Mg2 Mg4 56.22(3) . 10 no
Mg4 Mg2 Mg4 79.629(19) 2_665 10 no
Mg4 Mg2 Mg4 144.12(5) 7_545 10 no
Mg5 Mg2 Mg4 117.86(5) 2 10 no
Pd1 Mg2 Mg4 89.42(5) 5 10 no
Pd1 Mg2 Mg4 160.24(9) 6 10 no
Mg4 Mg2 Mg4 83.62(7) 1_545 10 no
Pd1 Mg3 Pd1 123.12(8) 2_655 4_655 no
Pd1 Mg3 Pd1 123.12(8) 2_655 3_655 no
Pd1 Mg3 Pd1 105.55(13) 4_655 3_655 no
Pd1 Mg3 Mg2 157.78(7) 2_655 2_654 no
Pd1 Mg3 Mg2 65.95(8) 4_655 2_654 no
Pd1 Mg3 Mg2 65.95(8) 3_655 2_654 no
Pd1 Mg3 Mg2 66.44(3) 2_655 3_655 no
Pd1 Mg3 Mg2 145.87(6) 4_655 3_655 no
Pd1 Mg3 Mg2 56.69(8) 3_655 3_655 no
Mg2 Mg3 Mg2 119.02(3) 2_654 3_655 no
Pd1 Mg3 Mg2 66.44(3) 2_655 4_655 no
Pd1 Mg3 Mg2 56.69(8) 4_655 4_655 no
Pd1 Mg3 Mg2 145.87(6) 3_655 4_655 no
Mg2 Mg3 Mg2 119.02(3) 2_654 4_655 no
Mg2 Mg3 Mg2 119.68(7) 3_655 4_655 no
Pd1 Mg3 Mg5 139.45(8) 2_655 1_655 no
Pd1 Mg3 Mg5 54.27(5) 4_655 1_655 no
Pd1 Mg3 Mg5 54.27(5) 3_655 1_655 no
Mg2 Mg3 Mg5 62.78(5) 2_654 1_655 no
Mg2 Mg3 Mg5 96.07(5) 3_655 1_655 no
Mg2 Mg3 Mg5 96.07(5) 4_655 1_655 no
Pd1 Mg3 Mg2 56.64(3) 2_655 . no
Pd1 Mg3 Mg2 121.16(4) 4_655 . no
Pd1 Mg3 Mg2 121.16(4) 3_655 . no
Mg2 Mg3 Mg2 101.14(5) 2_654 . no
Mg2 Mg3 Mg2 91.98(4) 3_655 . no
Mg2 Mg3 Mg2 91.98(4) 4_655 . no
Mg5 Mg3 Mg2 163.91(7) 1_655 . no
Pd1 Mg3 Mg4 105.57(6) 2_655 10 no
Pd1 Mg3 Mg4 127.37(11) 4_655 10 no
Pd1 Mg3 Mg4 54.18(3) 3_655 10 no
Mg2 Mg3 Mg4 61.46(5) 2_654 10 no
Mg2 Mg3 Mg4 69.18(4) 3_655 10 no
Mg2 Mg3 Mg4 159.91(6) 4_655 10 no
Mg5 Mg3 Mg4 100.97(6) 1_655 10 no
Mg2 Mg3 Mg4 68.98(5) . 10 no
Pd1 Mg3 Mg4 105.57(6) 2_655 1_545 no
Pd1 Mg3 Mg4 54.18(3) 4_655 1_545 no
Pd1 Mg3 Mg4 127.37(11) 3_655 1_545 no
Mg2 Mg3 Mg4 61.46(5) 2_654 1_545 no
Mg2 Mg3 Mg4 159.91(6) 3_655 1_545 no
Mg2 Mg3 Mg4 69.18(4) 4_655 1_545 no
Mg5 Mg3 Mg4 100.97(6) 1_655 1_545 no
Mg2 Mg3 Mg4 68.98(5) . 1_545 no
Mg4 Mg3 Mg4 96.94(6) 10 1_545 no
Pd1 Mg3 Mg5 53.36(5) 2_655 2_655 no
Pd1 Mg3 Mg5 96.75(7) 4_655 2_655 no
Pd1 Mg3 Mg5 96.75(7) 3_655 2_655 no
Mg2 Mg3 Mg5 148.86(7) 2_654 2_655 no
Mg2 Mg3 Mg5 61.13(3) 3_655 2_655 no
Mg2 Mg3 Mg5 61.13(3) 4_655 2_655 no
Mg5 Mg3 Mg5 86.08(5) 1_655 2_655 no
Mg2 Mg3 Mg5 110.00(6) . 2_655 no
Mg4 Mg3 Mg5 130.29(4) 10 2_655 no
Mg4 Mg3 Mg5 130.29(4) 1_545 2_655 no
Pd1 Mg3 Pd1 107.30(8) 2_655 . no
Pd1 Mg3 Pd1 94.90(8) 4_655 . no
Pd1 Mg3 Pd1 94.90(8) 3_655 . no
Mg2 Mg3 Pd1 50.47(7) 2_654 . no
Mg2 Mg3 Pd1 114.18(4) 3_655 . no
Mg2 Mg3 Pd1 114.18(4) 4_655 . no
Mg5 Mg3 Pd1 113.25(8) 1_655 . no
Mg2 Mg3 Pd1 50.66(8) . . no
Mg4 Mg3 Pd1 48.80(3) 10 . no
Mg4 Mg3 Pd1 48.80(3) 1_545 . no
Mg5 Mg3 Pd1 160.67(9) 2_655 . no
Pd1 Mg4 Pd1 118.07(4) 1_565 3 no
Pd1 Mg4 Pd1 118.07(4) 1_565 4_665 no
Pd1 Mg4 Pd1 118.07(4) 3 4_665 no
Pd1 Mg4 Mg3 58.63(5) 1_565 3 no
Pd1 Mg4 Mg3 72.38(4) 3 3 no
Pd1 Mg4 Mg3 165.64(8) 4_665 3 no
Pd1 Mg4 Mg3 72.38(4) 1_565 1_565 no
Pd1 Mg4 Mg3 165.64(8) 3 1_565 no
Pd1 Mg4 Mg3 58.63(5) 4_665 1_565 no
Mg3 Mg4 Mg3 108.66(6) 3 1_565 no
Pd1 Mg4 Mg3 165.64(8) 1_565 4_665 no
Pd1 Mg4 Mg3 58.63(5) 3 4_665 no
Pd1 Mg4 Mg3 72.38(4) 4_665 4_665 no
Mg3 Mg4 Mg3 108.66(6) 3 4_665 no
Mg3 Mg4 Mg3 108.66(6) 1_565 4_665 no
Pd1 Mg4 Mg2 66.01(5) 1_565 6_564 no
Pd1 Mg4 Mg2 56.37(5) 3 6_564 no
Pd1 Mg4 Mg2 135.47(9) 4_665 6_564 no
Mg3 Mg4 Mg2 57.89(3) 3 6_564 no
Mg3 Mg4 Mg2 136.85(4) 1_565 6_564 no
Mg3 Mg4 Mg2 114.49(4) 4_665 6_564 no
Pd1 Mg4 Mg2 56.37(5) 1_565 2_664 no
Pd1 Mg4 Mg2 135.47(9) 3 2_664 no
Pd1 Mg4 Mg2 66.01(5) 4_665 2_664 no
Mg3 Mg4 Mg2 114.49(4) 3 2_664 no
Mg3 Mg4 Mg2 57.89(3) 1_565 2_664 no
Mg3 Mg4 Mg2 136.85(4) 4_665 2_664 no
Mg2 Mg4 Mg2 88.80(7) 6_564 2_664 no
Pd1 Mg4 Mg2 135.47(9) 1_565 5_554 no
Pd1 Mg4 Mg2 66.01(5) 3 5_554 no
Pd1 Mg4 Mg2 56.37(5) 4_665 5_554 no
Mg3 Mg4 Mg2 136.85(4) 3 5_554 no
Mg3 Mg4 Mg2 114.49(4) 1_565 5_554 no
Mg3 Mg4 Mg2 57.89(3) 4_665 5_554 no
Mg2 Mg4 Mg2 88.80(7) 6_564 5_554 no
Mg2 Mg4 Mg2 88.80(7) 2_664 5_554 no
Pd1 Mg4 Mg2 52.03(8) 1_565 1_565 no
Pd1 Mg4 Mg2 122.28(6) 3 1_565 no
Pd1 Mg4 Mg2 111.74(6) 4_665 1_565 no
Mg3 Mg4 Mg2 54.48(5) 3 1_565 no
Mg3 Mg4 Mg2 54.80(5) 1_565 1_565 no
Mg3 Mg4 Mg2 116.21(9) 4_665 1_565 no
Mg2 Mg4 Mg2 103.95(5) 6_564 1_565 no
Mg2 Mg4 Mg2 90.08(2) 2_664 1_565 no
Mg2 Mg4 Mg2 167.18(6) 5_554 1_565 no
Pd1 Mg4 Mg2 111.74(6) 1_565 3 no
Pd1 Mg4 Mg2 52.03(8) 3 3 no
Pd1 Mg4 Mg2 122.28(6) 4_665 3 no
Mg3 Mg4 Mg2 54.80(5) 3 3 no
Mg3 Mg4 Mg2 116.21(9) 1_565 3 no
Mg3 Mg4 Mg2 54.48(5) 4_665 3 no
Mg2 Mg4 Mg2 90.08(2) 6_564 3 no
Mg2 Mg4 Mg2 167.18(6) 2_664 3 no
Mg2 Mg4 Mg2 103.95(5) 5_554 3 no
Mg2 Mg4 Mg2 77.80(6) 1_565 3 no
Pd1 Mg4 Mg2 122.28(6) 1_565 4_665 no
Pd1 Mg4 Mg2 111.74(6) 3 4_665 no
Pd1 Mg4 Mg2 52.03(8) 4_665 4_665 no
Mg3 Mg4 Mg2 116.21(9) 3 4_665 no
Mg3 Mg4 Mg2 54.48(5) 1_565 4_665 no
Mg3 Mg4 Mg2 54.80(5) 4_665 4_665 no
Mg2 Mg4 Mg2 167.18(6) 6_564 4_665 no
Mg2 Mg4 Mg2 103.95(5) 2_664 4_665 no
Mg2 Mg4 Mg2 90.08(2) 5_554 4_665 no
Mg2 Mg4 Mg2 77.80(6) 1_565 4_665 no
Mg2 Mg4 Mg2 77.80(6) 3 4_665 no
Pd1 Mg5 Pd1 115.63(8) 4 3 no
Pd1 Mg5 Pd1 115.63(8) 4 . no
Pd1 Mg5 Pd1 115.63(8) 3 . no
Pd1 Mg5 Mg3 125.94(15) 4 4_665 no
Pd1 Mg5 Mg3 59.63(7) 3 4_665 no
Pd1 Mg5 Mg3 59.63(7) . 4_665 no
Pd1 Mg5 Mg3 59.63(7) 4 3_545 no
Pd1 Mg5 Mg3 125.94(15) 3 3_545 no
Pd1 Mg5 Mg3 59.63(7) . 3_545 no
Mg3 Mg5 Mg3 80.39(8) 4_665 3_545 no
Pd1 Mg5 Mg3 59.63(7) 4 1_455 no
Pd1 Mg5 Mg3 59.63(7) 3 1_455 no
Pd1 Mg5 Mg3 125.94(15) . 1_455 no
Mg3 Mg5 Mg3 80.39(8) 4_665 1_455 no
Mg3 Mg5 Mg3 80.39(8) 3_545 1_455 no
Pd1 Mg5 Mg2 175.91(16) 4 5_554 no
Pd1 Mg5 Mg2 65.84(4) 3 5_554 no
Pd1 Mg5 Mg2 65.84(4) . 5_554 no
Mg3 Mg5 Mg2 58.15(4) 4_665 5_554 no
Mg3 Mg5 Mg2 123.03(4) 3_545 5_554 no
Mg3 Mg5 Mg2 123.03(4) 1_455 5_554 no
Pd1 Mg5 Mg2 65.84(4) 4 2_554 no
Pd1 Mg5 Mg2 65.84(4) 3 2_554 no
Pd1 Mg5 Mg2 175.91(16) . 2_554 no
Mg3 Mg5 Mg2 123.03(4) 4_665 2_554 no
Mg3 Mg5 Mg2 123.03(4) 3_545 2_554 no
Mg3 Mg5 Mg2 58.15(4) 1_455 2_554 no
Mg2 Mg5 Mg2 112.42(5) 5_554 2_554 no
Pd1 Mg5 Mg2 65.84(4) 4 6_554 no
Pd1 Mg5 Mg2 175.91(16) 3 6_554 no
Pd1 Mg5 Mg2 65.84(4) . 6_554 no
Mg3 Mg5 Mg2 123.03(4) 4_665 6_554 no
Mg3 Mg5 Mg2 58.15(4) 3_545 6_554 no
Mg3 Mg5 Mg2 123.03(4) 1_455 6_554 no
Mg2 Mg5 Mg2 112.42(5) 5_554 6_554 no
Mg2 Mg5 Mg2 112.42(5) 2_554 6_554 no
Pd1 Mg5 Mg3 56.51(10) 4 5_444 no
Pd1 Mg5 Mg3 119.86(9) 3 5_444 no
Pd1 Mg5 Mg3 119.86(9) . 5_444 no
Mg3 Mg5 Mg3 177.55(9) 4_665 5_444 no
Mg3 Mg5 Mg3 101.45(4) 3_545 5_444 no
Mg3 Mg5 Mg3 101.45(4) 1_455 5_444 no
Mg2 Mg5 Mg3 119.41(10) 5_554 5_444 no
Mg2 Mg5 Mg3 57.33(3) 2_554 5_444 no
Mg2 Mg5 Mg3 57.33(3) 6_554 5_444 no
Pd1 Mg5 Mg3 119.86(9) 4 6_564 no
Pd1 Mg5 Mg3 56.51(10) 3 6_564 no
Pd1 Mg5 Mg3 119.86(9) . 6_564 no
Mg3 Mg5 Mg3 101.45(4) 4_665 6_564 no
Mg3 Mg5 Mg3 177.55(9) 3_545 6_564 no
Mg3 Mg5 Mg3 101.45(4) 1_455 6_564 no
Mg2 Mg5 Mg3 57.33(3) 5_554 6_564 no
Mg2 Mg5 Mg3 57.33(3) 2_554 6_564 no
Mg2 Mg5 Mg3 119.41(10) 6_554 6_564 no
Mg3 Mg5 Mg3 76.66(7) 5_444 6_564 no
Pd1 Mg5 Mg3 119.86(9) 4 2_654 no
Pd1 Mg5 Mg3 119.86(9) 3 2_654 no
Pd1 Mg5 Mg3 56.51(10) . 2_654 no
Mg3 Mg5 Mg3 101.45(4) 4_665 2_654 no
Mg3 Mg5 Mg3 101.45(4) 3_545 2_654 no
Mg3 Mg5 Mg3 177.55(9) 1_455 2_654 no
Mg2 Mg5 Mg3 57.33(3) 5_554 2_654 no
Mg2 Mg5 Mg3 119.41(10) 2_554 2_654 no
Mg2 Mg5 Mg3 57.33(3) 6_554 2_654 no
Mg3 Mg5 Mg3 76.66(7) 5_444 2_654 no
Mg3 Mg5 Mg3 76.66(7) 6_564 2_654 no

loop_
_geom_bond_atom_site_label_1
_geom_bond_atom_site_label_2
_geom_bond_distance
_geom_bond_site_symmetry_2
_geom_bond_publ_flag
Pd1 Mg5 2.6839(13) . yes
Pd1 Mg4 2.7090(6) 1_545 yes
Pd1 Mg4 2.7090(6) 10 yes
Pd1 Mg2 2.768(3) 2_654 yes
Pd1 Mg2 2.788(4) . yes
Pd1 Mg3 2.789(5) 2_654 yes
Pd1 Mg3 2.853(2) 4_665 yes
Pd1 Mg3 2.853(2) 3_545 yes
Pd1 Mg2 3.184(2) 6_554 yes
Pd1 Mg2 3.184(2) 5_554 yes
Pd1 Mg3 3.431(2) . yes
Mg2 Pd1 2.768(3) 2_655 yes
Mg2 Mg3 2.9929(18) 2_655 yes
Mg2 Mg3 3.0117(14) 3_545 yes
Mg2 Mg3 3.0117(14) 4_665 yes
Mg2 Mg3 3.028(3) . yes
Mg2 Mg4 3.1041(19) 2_665 yes
Mg2 Mg4 3.1041(19) 7_545 yes
Mg2 Mg5 3.1332(19) 2 yes
Mg2 Pd1 3.184(2) 5 yes
Mg2 Pd1 3.184(2) 6 yes
Mg2 Mg4 3.459(2) 1_545 yes
Mg2 Mg4 3.459(2) 10 yes
Mg3 Pd1 2.789(5) 2_655 yes
Mg3 Pd1 2.853(2) 4_655 yes
Mg3 Pd1 2.853(2) 3_655 yes
Mg3 Mg2 2.9929(18) 2_654 yes
Mg3 Mg2 3.0117(14) 3_655 yes
Mg3 Mg2 3.0117(14) 4_655 yes
Mg3 Mg5 3.023(2) 1_655 yes
Mg3 Mg4 3.0798(15) 10 yes
Mg3 Mg4 3.0798(15) 1_545 yes
Mg3 Mg5 3.146(3) 2_655 yes
Mg4 Pd1 2.7090(6) 1_565 yes
Mg4 Pd1 2.7090(7) 3 yes
Mg4 Pd1 2.7090(7) 4_665 yes
Mg4 Mg3 3.0798(15) 3 yes
Mg4 Mg3 3.0798(15) 1_565 yes
Mg4 Mg3 3.0798(15) 4_665 yes
Mg4 Mg2 3.1041(19) 6_564 yes
Mg4 Mg2 3.1041(19) 2_664 yes
Mg4 Mg2 3.1041(19) 5_554 yes
Mg4 Mg2 3.459(2) 1_565 yes
Mg4 Mg2 3.459(2) 3 yes
Mg4 Mg2 3.459(2) 4_665 yes
Mg5 Pd1 2.6839(13) 4 yes
Mg5 Pd1 2.6839(13) 3 yes
Mg5 Mg3 3.023(2) 4_665 yes
Mg5 Mg3 3.023(2) 3_545 yes
Mg5 Mg3 3.023(2) 1_455 yes
Mg5 Mg2 3.1332(19) 5_554 yes
Mg5 Mg2 3.1332(19) 2_554 yes
Mg5 Mg2 3.1332(19) 6_554 yes
Mg5 Mg3 3.146(3) 5_444 yes
Mg5 Mg3 3.146(3) 6_564 yes
Mg5 Mg3 3.146(3) 2_654 yes
